data_4064504
loop_
_publ_author_name
'Arii, Hidekazu'
'Nakadate, Fumiya'
'Mochida, Kunio'
'Kawashima, Takayuki'

_publ_section_title
;
 Lewis Base Complexes of an Enantiomeric Germanium(II) Cation Bearing a
 Bis(oxazoline) Ligand
;
_journal_issue 17
_journal_name_full Organometallics
_journal_page_first 4471
_journal_paper_doi 10.1021/om200149a
_journal_volume 30
_journal_year 2011
_chemical_absolute_configuration rmad
_chemical_formula_sum 'C28 H30 F6 Ge N2 O2 P Sb'
_chemical_formula_weight 765.85
_chemical_name_systematic
; 
 ? 
;
_space_group_IT_number 4
_symmetry_cell_setting monoclinic
_symmetry_space_group_name_Hall 'P 2yb'
_symmetry_space_group_name_H-M 'P 1 21 1'
_atom_sites_solution_hydrogens geom
_atom_sites_solution_primary direct
_atom_sites_solution_secondary difmap
_audit_creation_method SHELXL-97
_cell_angle_alpha 90.00
_cell_angle_beta 115.731(2)
_cell_angle_gamma 90.00
_cell_formula_units_Z 4
_cell_length_a 16.900(3)
_cell_length_b 10.763(2)
_cell_length_c 18.208(4)
_cell_measurement_reflns_used 9996
_cell_measurement_temperature 123
_cell_measurement_theta_max 27.51
_cell_measurement_theta_min 2.25
_cell_volume 2983.5(10)
_computing_cell_refinement 'APEX2 (Bruker AXS, 2006)'
_computing_data_collection 'APEX2 (Bruker AXS, 2006)'
_computing_data_reduction 'SAINT (Bruker AXS, 2004)'
_computing_molecular_graphics 'XSHEL (Bruker AXS,2002)'
_computing_publication_material 'XCIF (Bruker AXS, 2001)'
_computing_structure_refinement 'SHELXL-97 (Sheldrick, 1997)'
_computing_structure_solution 'SHELXS-97 (Sheldrick, 1997)'
_diffrn_ambient_temperature 123
_diffrn_detector_area_resol_mean 8.333
_diffrn_measured_fraction_theta_full 0.978
_diffrn_measured_fraction_theta_max 0.978
_diffrn_measurement_device_type 'Bruker APEXII CCD area detector'
_diffrn_measurement_method 'phi and omega scans'
_diffrn_radiation_monochromator 'Bruker Helios multilayer confocal mirror'
_diffrn_radiation_source 'Bruker TXS fine-focus rotating anode'
_diffrn_radiation_type MoK\a
_diffrn_radiation_wavelength 0.71073
_diffrn_reflns_av_R_equivalents 0.0230
_diffrn_reflns_av_sigmaI/netI 0.0462
_diffrn_reflns_limit_h_max 21
_diffrn_reflns_limit_h_min -20
_diffrn_reflns_limit_k_max 11
_diffrn_reflns_limit_k_min -13
_diffrn_reflns_limit_l_max 23
_diffrn_reflns_limit_l_min -22
_diffrn_reflns_number 16798
_diffrn_reflns_theta_full 27.56
_diffrn_reflns_theta_max 27.56
_diffrn_reflns_theta_min 1.37
_exptl_absorpt_coefficient_mu 2.033
_exptl_absorpt_correction_T_max 0.7502
_exptl_absorpt_correction_T_min 0.6866
_exptl_absorpt_correction_type empirical
_exptl_absorpt_process_details
;
SADABS Sheldrick 1996
;
_exptl_crystal_colour colorless
_exptl_crystal_density_diffrn 1.705
_exptl_crystal_density_method 'not measured'
_exptl_crystal_description block
_exptl_crystal_F_000 1520
_exptl_crystal_size_max 0.20
_exptl_crystal_size_mid 0.15
_exptl_crystal_size_min 0.15
_refine_diff_density_max 0.811
_refine_diff_density_min -0.584
_refine_diff_density_rms 0.084
_refine_ls_abs_structure_details 'Flack H D (1983), Acta Cryst. A39, 876-881'
_refine_ls_abs_structure_Flack -0.006(7)
_refine_ls_extinction_method none
_refine_ls_goodness_of_fit_ref 1.072
_refine_ls_hydrogen_treatment constr
_refine_ls_matrix_type full
_refine_ls_number_parameters 745
_refine_ls_number_reflns 10332
_refine_ls_number_restraints 37
_refine_ls_restrained_S_all 1.082
_refine_ls_R_factor_all 0.0287
_refine_ls_R_factor_gt 0.0269
_refine_ls_shift/su_max 0.001
_refine_ls_shift/su_mean 0.000
_refine_ls_structure_factor_coef Fsqd
_refine_ls_weighting_details 'calc w=1/[\s^2^(Fo^2^)+(0.0292P)^2^+0.0000P] where P=(Fo^2^+2Fc^2^)/3'
_refine_ls_weighting_scheme calc
_refine_ls_wR_factor_gt 0.0659
_refine_ls_wR_factor_ref 0.0668
_reflns_number_gt 9878
_reflns_number_total 10332
_reflns_threshold_expression >2sigma(I)
_cod_data_source_file om200149a_si_001.cif
_cod_data_source_block germylene3
_cod_depositor_comments
;
The following automatic conversions were performed:

'_symmetry_cell_setting' value 'Monoclinic' changed to 'monoclinic'
according to /home/saulius/struct/CIF-dictionaries/cif_core.dic
dictionary named 'cif_core.dic' version 2.4.1 from 2010-06-29.

Automatic conversion script
Id: cif_fix_values 1715 2011-07-08 13:25:40Z adriana 
;
_cod_original_cell_volume 2983.6(10)
_cod_original_sg_symbol_H-M 'P2(1)   '
_cod_database_code 4064504

loop_
_symmetry_equiv_pos_as_xyz
'x, y, z'
'-x, y+1/2, -z'

loop_
_atom_site_label
_atom_site_type_symbol
_atom_site_fract_x
_atom_site_fract_y
_atom_site_fract_z
_atom_site_U_iso_or_equiv
_atom_site_adp_type
_atom_site_occupancy
_atom_site_symmetry_multiplicity
_atom_site_calc_flag
_atom_site_refinement_flags
Ge1 Ge 0.69013(2) 0.66613(3) 0.27326(2) 0.02585(9) Uani 1 1 d .
Ge2 Ge 0.71810(2) 0.60332(3) 0.77289(2) 0.02297(8) Uani 1 1 d .
P1 P 0.62857(6) 0.62843(9) 0.11853(5) 0.02657(19) Uani 1 1 d .
P2 P 0.64398(5) 0.55592(9) 0.61753(5) 0.02257(17) Uani 1 1 d .
N1 N 0.7256(2) 0.4968(3) 0.30707(18) 0.0260(6) Uani 1 1 d .
N2 N 0.80431(19) 0.6957(3) 0.27762(18) 0.0257(6) Uani 1 1 d .
N3 N 0.72786(19) 0.4330(3) 0.80908(17) 0.0237(6) Uani 1 1 d .
N4 N 0.83329(17) 0.5870(3) 0.77421(16) 0.0223(6) Uani 1 1 d .
O1 O 0.80424(18) 0.3221(3) 0.33964(17) 0.0360(6) Uani 1 1 d .
O2 O 0.92635(16) 0.6602(3) 0.26111(15) 0.0322(6) Uani 1 1 d .
O3 O 0.77109(17) 0.2350(2) 0.83502(15) 0.0292(6) Uani 1 1 d .
O4 O 0.95038(16) 0.5002(2) 0.76772(15) 0.0266(6) Uani 1 1 d .
C1 C 0.8585(3) 0.4834(4) 0.2859(2) 0.0286(8) Uani 1 1 d .
C2 C 0.9250(3) 0.3991(4) 0.2763(2) 0.0372(9) Uani 1 1 d .
H2A H 0.9187 0.4045 0.2203 0.056 Uiso 1 1 calc R
H2B H 0.9150 0.3132 0.2881 0.056 Uiso 1 1 calc R
H2C H 0.9844 0.4248 0.3144 0.056 Uiso 1 1 calc R
C3 C 0.7954(3) 0.4372(3) 0.3096(2) 0.0268(8) Uani 1 1 d .
C4 C 0.6855(3) 0.4215(4) 0.3505(2) 0.0341(9) Uani 1 1 d .
H4 H 0.7081 0.4513 0.4081 0.041 Uiso 1 1 calc R
C5 C 0.7256(3) 0.2952(4) 0.3496(3) 0.0489(12) Uani 1 1 d .
H5A H 0.7403 0.2503 0.4014 0.059 Uiso 1 1 calc R
H5B H 0.6845 0.2439 0.3039 0.059 Uiso 1 1 calc R
C6 C 0.5858(3) 0.4256(4) 0.3110(2) 0.0303(8) Uani 1 1 d .
C7 C 0.5448(3) 0.4961(5) 0.3485(3) 0.0462(11) Uani 1 1 d .
H7 H 0.5792 0.5408 0.3970 0.055 Uiso 1 1 calc R
C8 C 0.4532(3) 0.5016(5) 0.3151(3) 0.0560(14) Uani 1 1 d .
H8 H 0.4256 0.5500 0.3410 0.067 Uiso 1 1 calc R
C9 C 0.4033(3) 0.4379(5) 0.2458(4) 0.0614(16) Uani 1 1 d .
H9 H 0.3411 0.4407 0.2235 0.074 Uiso 1 1 calc R
C10 C 0.4442(3) 0.3694(5) 0.2082(3) 0.0576(14) Uani 1 1 d .
H10 H 0.4093 0.3258 0.1594 0.069 Uiso 1 1 calc R
C11 C 0.5355(3) 0.3624(4) 0.2399(3) 0.0423(10) Uani 1 1 d .
H11 H 0.5625 0.3150 0.2131 0.051 Uiso 1 1 calc R
C12 C 0.8602(2) 0.6095(4) 0.2747(2) 0.0267(7) Uani 1 1 d .
C13 C 0.8386(2) 0.8225(4) 0.2741(2) 0.0280(8) Uani 1 1 d .
H13 H 0.7907 0.8759 0.2344 0.034 Uiso 1 1 calc R
C14 C 0.9052(3) 0.7895(4) 0.2408(2) 0.0343(9) Uani 1 1 d .
H14A H 0.8793 0.8018 0.1810 0.041 Uiso 1 1 calc R
H14B H 0.9584 0.8418 0.2665 0.041 Uiso 1 1 calc R
C15 C 0.8793(2) 0.8829(3) 0.3576(2) 0.0262(7) Uani 1 1 d .
C16 C 0.8628(2) 1.0079(4) 0.3668(2) 0.0316(8) Uani 1 1 d .
H16 H 0.8265 1.0553 0.3203 0.038 Uiso 1 1 calc R
C17 C 0.8987(2) 1.0629(4) 0.4424(2) 0.0324(8) Uani 1 1 d .
H17 H 0.8867 1.1478 0.4477 0.039 Uiso 1 1 calc R
C18 C 0.9520(2) 0.9959(4) 0.5109(2) 0.0298(8) Uani 1 1 d .
H18 H 0.9750 1.0334 0.5633 0.036 Uiso 1 1 calc R
C19 C 0.9716(3) 0.8731(4) 0.5021(2) 0.0320(8) Uani 1 1 d .
H19 H 1.0099 0.8274 0.5487 0.038 Uiso 1 1 calc R
C20 C 0.9363(2) 0.8169(4) 0.4270(2) 0.0314(8) Uani 1 1 d .
H20 H 0.9504 0.7328 0.4219 0.038 Uiso 1 1 calc R
C21 C 0.5516(3) 0.7550(4) 0.0753(3) 0.0458(11) Uani 1 1 d .
H21A H 0.5813 0.8341 0.0971 0.069 Uiso 1 1 calc R
H21B H 0.5024 0.7449 0.0897 0.069 Uiso 1 1 calc R
H21C H 0.5295 0.7546 0.0159 0.069 Uiso 1 1 calc R
C22 C 0.5646(3) 0.4898(4) 0.0774(3) 0.0422(10) Uani 1 1 d .
H22A H 0.5350 0.4956 0.0178 0.063 Uiso 1 1 calc R
H22B H 0.5207 0.4813 0.0987 0.063 Uiso 1 1 calc R
H22C H 0.6035 0.4172 0.0933 0.063 Uiso 1 1 calc R
C23 C 0.7048(2) 0.6373(4) 0.0731(2) 0.0272(7) Uani 1 1 d .
C24 C 0.7605(3) 0.5365(4) 0.0818(2) 0.0296(8) Uani 1 1 d .
H24 H 0.7566 0.4643 0.1100 0.035 Uiso 1 1 calc R
C25 C 0.8210(3) 0.5411(4) 0.0497(2) 0.0365(9) Uani 1 1 d .
H25 H 0.8584 0.4721 0.0556 0.044 Uiso 1 1 calc R
C26 C 0.8272(3) 0.6480(5) 0.0085(2) 0.0435(11) Uani 1 1 d .
H26 H 0.8689 0.6518 -0.0135 0.052 Uiso 1 1 calc R
C27 C 0.7731(3) 0.7464(4) 0.0001(3) 0.0456(11) Uani 1 1 d .
H27 H 0.7774 0.8186 -0.0280 0.055 Uiso 1 1 calc R
C28 C 0.7114(3) 0.7430(4) 0.0322(2) 0.0377(9) Uani 1 1 d .
H28 H 0.6743 0.8124 0.0260 0.045 Uiso 1 1 calc R
C29 C 0.8549(2) 0.3614(3) 0.7893(2) 0.0231(7) Uani 1 1 d .
C30 C 0.9083(3) 0.2523(3) 0.7864(2) 0.0317(8) Uani 1 1 d .
H30A H 0.9127 0.2523 0.7344 0.048 Uiso 1 1 calc R
H30B H 0.8800 0.1754 0.7914 0.048 Uiso 1 1 calc R
H30C H 0.9673 0.2578 0.8315 0.048 Uiso 1 1 calc R
C31 C 0.7849(2) 0.3473(3) 0.8096(2) 0.0237(7) Uani 1 1 d .
C32 C 0.6762(2) 0.3804(4) 0.8508(2) 0.0286(8) Uani 1 1 d .
H32 H 0.7052 0.4038 0.9098 0.034 Uiso 1 1 calc R
C33 C 0.6890(3) 0.2418(4) 0.8425(3) 0.0357(9) Uani 1 1 d .
H33A H 0.6932 0.1958 0.8911 0.043 Uiso 1 1 calc R
H33B H 0.6399 0.2072 0.7935 0.043 Uiso 1 1 calc R
C34 C 0.5825(3) 0.4254(4) 0.8138(3) 0.0354(9) Uani 1 1 d U
C35 C 0.5563(3) 0.5069(4) 0.8583(3) 0.0504(11) Uani 1 1 d U
H35 H 0.5970 0.5346 0.9107 0.060 Uiso 1 1 calc R
C36 C 0.4699(4) 0.5471(6) 0.8249(4) 0.0704(14) Uani 1 1 d U
H36 H 0.4512 0.6019 0.8552 0.085 Uiso 1 1 calc R
C37 C 0.4121(3) 0.5099(6) 0.7504(5) 0.0788(18) Uani 1 1 d U
H37 H 0.3533 0.5391 0.7289 0.095 Uiso 1 1 calc R
C38 C 0.4363(4) 0.4307(6) 0.7048(4) 0.0728(17) Uani 1 1 d U
H38 H 0.3946 0.4057 0.6521 0.087 Uiso 1 1 calc R
C39 C 0.5231(3) 0.3864(5) 0.7361(3) 0.0522(12) Uani 1 1 d U
H39 H 0.5409 0.3315 0.7052 0.063 Uiso 1 1 calc R
C40 C 0.8766(2) 0.4822(3) 0.77737(19) 0.0215(7) Uani 1 1 d .
C41 C 0.8846(2) 0.6950(3) 0.7675(2) 0.0245(7) Uani 1 1 d .
H41 H 0.8461 0.7489 0.7209 0.029 Uiso 1 1 calc R
C42 C 0.9522(2) 0.6294(3) 0.7462(2) 0.0286(8) Uani 1 1 d .
H42A H 0.9364 0.6377 0.6874 0.034 Uiso 1 1 calc R
H42B H 1.0114 0.6652 0.7777 0.034 Uiso 1 1 calc R
C43 C 0.9216(2) 0.7709(3) 0.8457(2) 0.0235(7) Uani 1 1 d .
C44 C 0.8810(3) 0.8800(4) 0.8506(2) 0.0329(8) Uani 1 1 d .
H44 H 0.8314 0.9093 0.8041 0.040 Uiso 1 1 calc R
C45 C 0.9118(3) 0.9472(4) 0.9226(3) 0.0411(10) Uani 1 1 d .
H45 H 0.8842 1.0231 0.9249 0.049 Uiso 1 1 calc R
C46 C 0.9828(3) 0.9040(4) 0.9913(3) 0.0404(10) Uani 1 1 d .
H46 H 1.0026 0.9485 1.0412 0.048 Uiso 1 1 calc R
C47 C 1.0244(3) 0.7963(4) 0.9870(2) 0.0340(9) Uani 1 1 d .
H47 H 1.0742 0.7677 1.0335 0.041 Uiso 1 1 calc R
C48 C 0.9939(2) 0.7296(4) 0.9147(2) 0.0294(8) Uani 1 1 d .
H48 H 1.0226 0.6549 0.9123 0.035 Uiso 1 1 calc R
C49 C 0.5649(3) 0.6795(4) 0.5714(2) 0.0343(9) Uani 1 1 d .
H49A H 0.5952 0.7598 0.5839 0.051 Uiso 1 1 calc R
H49B H 0.5211 0.6778 0.5932 0.051 Uiso 1 1 calc R
H49C H 0.5356 0.6677 0.5122 0.051 Uiso 1 1 calc R
C50 C 0.5836(3) 0.4137(4) 0.5766(2) 0.0348(9) Uani 1 1 d .
H50A H 0.5764 0.4017 0.5206 0.052 Uiso 1 1 calc R
H50B H 0.5257 0.4192 0.5765 0.052 Uiso 1 1 calc R
H50C H 0.6161 0.3433 0.6103 0.052 Uiso 1 1 calc R
C51 C 0.7235(2) 0.5658(4) 0.57566(18) 0.0240(7) Uani 1 1 d .
C52 C 0.7765(2) 0.4625(3) 0.5822(2) 0.0253(7) Uani 1 1 d .
H52 H 0.7683 0.3882 0.6062 0.030 Uiso 1 1 calc R
C53 C 0.8404(3) 0.4669(4) 0.5543(2) 0.0301(8) Uani 1 1 d .
H53 H 0.8761 0.3964 0.5590 0.036 Uiso 1 1 calc R
C54 C 0.8520(2) 0.5762(4) 0.5192(2) 0.0336(8) Uani 1 1 d .
H54 H 0.8963 0.5804 0.5003 0.040 Uiso 1 1 calc R
C55 C 0.7994(3) 0.6789(4) 0.5115(2) 0.0319(8) Uani 1 1 d .
H55 H 0.8071 0.7527 0.4868 0.038 Uiso 1 1 calc R
C56 C 0.7354(2) 0.6739(4) 0.5402(2) 0.0284(8) Uani 1 1 d .
H56 H 0.6998 0.7446 0.5354 0.034 Uiso 1 1 calc R
Sb1 Sb 0.737055(16) 0.13533(2) 0.085246(15) 0.03042(6) Uani 1 1 d .
Sb2 Sb 0.724452(16) 0.06578(2) 0.561272(15) 0.02826(6) Uani 1 1 d .
F1 F 0.7586(3) 0.0470(4) 0.0095(2) 0.0904(12) Uani 1 1 d .
F2 F 0.6505(3) 0.2268(6) 0.0037(2) 0.140(2) Uani 1 1 d .
F3 F 0.8128(3) 0.2545(3) 0.0815(3) 0.1157(17) Uani 1 1 d .
F4 F 0.8263(3) 0.0539(5) 0.1675(2) 0.132(2) Uani 1 1 d .
F5 F 0.6647(4) 0.0159(5) 0.0918(4) 0.170(3) Uani 1 1 d .
F6 F 0.7114(3) 0.2303(3) 0.1587(2) 0.0863(12) Uani 1 1 d .
F7 F 0.73695(17) -0.0277(2) 0.48004(14) 0.0434(6) Uani 1 1 d .
F8 F 0.82469(16) 0.1585(2) 0.57890(16) 0.0493(6) Uani 1 1 d .
F9 F 0.65698(18) 0.1835(3) 0.48305(15) 0.0509(7) Uani 1 1 d .
F10 F 0.62196(18) -0.0239(3) 0.54113(17) 0.0555(7) Uani 1 1 d .
F11 F 0.7907(2) -0.0500(3) 0.63943(16) 0.0642(9) Uani 1 1 d .
F12 F 0.70910(17) 0.1580(2) 0.64200(14) 0.0448(6) Uani 1 1 d .

loop_
_atom_site_aniso_label
_atom_site_aniso_U_11
_atom_site_aniso_U_22
_atom_site_aniso_U_33
_atom_site_aniso_U_23
_atom_site_aniso_U_13
_atom_site_aniso_U_12
Ge1 0.02378(19) 0.0223(2) 0.0355(2) -0.00504(15) 0.01666(16) -0.00202(15)
Ge2 0.02138(17) 0.02131(18) 0.02760(18) -0.00295(13) 0.01193(14) -0.00023(13)
P1 0.0238(4) 0.0227(5) 0.0314(4) 0.0022(4) 0.0103(4) 0.0004(4)
P2 0.0203(4) 0.0221(4) 0.0245(4) 0.0009(4) 0.0090(3) -0.0003(4)
N1 0.0275(16) 0.0236(15) 0.0264(15) -0.0001(12) 0.0111(13) -0.0018(13)
N2 0.0189(15) 0.0230(15) 0.0361(17) -0.0054(13) 0.0128(13) -0.0063(12)
N3 0.0245(15) 0.0231(15) 0.0258(15) 0.0018(12) 0.0131(13) -0.0023(12)
N4 0.0188(13) 0.0223(15) 0.0242(13) -0.0035(11) 0.0079(11) -0.0031(11)
O1 0.0344(15) 0.0266(14) 0.0420(16) 0.0087(12) 0.0121(13) 0.0035(12)
O2 0.0263(13) 0.0380(16) 0.0363(13) -0.0056(12) 0.0174(11) -0.0071(12)
O3 0.0300(14) 0.0252(13) 0.0316(14) 0.0091(11) 0.0127(11) -0.0009(11)
O4 0.0212(13) 0.0273(13) 0.0327(14) 0.0016(11) 0.0130(11) 0.0021(10)
C1 0.0268(19) 0.0286(19) 0.0264(19) -0.0055(15) 0.0079(16) 0.0032(15)
C2 0.036(2) 0.038(2) 0.036(2) -0.0049(18) 0.0145(18) 0.0093(18)
C3 0.031(2) 0.0200(17) 0.0243(18) -0.0042(14) 0.0075(15) -0.0023(14)
C4 0.034(2) 0.038(2) 0.0284(19) 0.0051(17) 0.0118(17) -0.0060(18)
C5 0.034(2) 0.037(2) 0.071(3) 0.022(2) 0.018(2) 0.0008(19)
C6 0.030(2) 0.031(2) 0.0285(19) 0.0081(16) 0.0110(16) -0.0072(16)
C7 0.051(3) 0.052(3) 0.043(2) 0.008(2) 0.029(2) -0.003(2)
C8 0.055(3) 0.066(4) 0.065(3) 0.026(3) 0.043(3) 0.016(3)
C9 0.030(2) 0.060(3) 0.093(4) 0.028(3) 0.026(3) -0.003(2)
C10 0.031(3) 0.049(3) 0.070(3) -0.002(3) 0.001(2) -0.011(2)
C11 0.036(2) 0.036(2) 0.048(3) -0.002(2) 0.011(2) -0.0069(19)
C12 0.0215(17) 0.0321(19) 0.0257(16) -0.0051(14) 0.0095(14) -0.0052(15)
C13 0.0266(19) 0.0258(19) 0.0306(19) -0.0008(15) 0.0114(16) -0.0101(15)
C14 0.036(2) 0.035(2) 0.038(2) -0.0036(17) 0.0215(18) -0.0103(17)
C15 0.0213(18) 0.0266(18) 0.0314(19) 0.0020(15) 0.0121(15) -0.0042(14)
C16 0.0259(19) 0.029(2) 0.036(2) 0.0048(16) 0.0100(17) -0.0001(15)
C17 0.0317(19) 0.0238(18) 0.0375(19) -0.0025(17) 0.0112(16) -0.0021(17)
C18 0.0227(18) 0.031(2) 0.0314(19) -0.0049(16) 0.0077(16) -0.0066(15)
C19 0.033(2) 0.0272(19) 0.032(2) 0.0032(16) 0.0109(17) -0.0030(16)
C20 0.029(2) 0.0240(18) 0.038(2) 0.0009(16) 0.0113(17) -0.0015(15)
C21 0.034(2) 0.043(3) 0.061(3) 0.019(2) 0.021(2) 0.020(2)
C22 0.044(3) 0.036(2) 0.047(3) -0.008(2) 0.020(2) -0.016(2)
C23 0.0299(17) 0.0234(18) 0.0254(16) -0.0023(15) 0.0093(14) -0.0043(16)
C24 0.0303(19) 0.028(2) 0.0280(18) 0.0007(15) 0.0106(15) -0.0028(16)
C25 0.037(2) 0.038(2) 0.036(2) -0.0011(18) 0.0163(18) -0.0004(18)
C26 0.045(2) 0.053(3) 0.037(2) -0.006(2) 0.0230(19) -0.017(2)
C27 0.059(3) 0.040(3) 0.045(2) 0.006(2) 0.028(2) -0.010(2)
C28 0.051(3) 0.025(2) 0.040(2) 0.0058(17) 0.022(2) -0.0029(18)
C29 0.0216(17) 0.0245(18) 0.0228(17) 0.0001(14) 0.0093(14) 0.0019(14)
C30 0.034(2) 0.0227(18) 0.039(2) -0.0002(16) 0.0160(18) 0.0052(15)
C31 0.0256(18) 0.0221(17) 0.0198(16) 0.0003(13) 0.0065(14) -0.0021(14)
C32 0.0268(19) 0.036(2) 0.0244(18) 0.0031(16) 0.0129(15) -0.0055(16)
C33 0.035(2) 0.032(2) 0.043(2) 0.0103(18) 0.0204(19) -0.0020(17)
C34 0.029(2) 0.037(2) 0.045(2) 0.0163(18) 0.0216(17) -0.0026(16)
C35 0.052(2) 0.039(2) 0.080(3) 0.017(2) 0.048(2) 0.0071(19)
C36 0.060(3) 0.050(3) 0.126(4) 0.036(3) 0.063(3) 0.018(2)
C37 0.033(2) 0.061(3) 0.141(5) 0.061(3) 0.035(3) 0.013(2)
C38 0.033(2) 0.071(3) 0.090(4) 0.046(3) 0.004(2) -0.010(2)
C39 0.036(2) 0.054(3) 0.055(3) 0.023(2) 0.009(2) -0.008(2)
C40 0.0197(17) 0.0251(17) 0.0177(15) -0.0034(13) 0.0062(13) -0.0031(13)
C41 0.0210(17) 0.0274(18) 0.0213(16) 0.0011(14) 0.0056(14) -0.0033(14)
C42 0.0286(18) 0.0266(19) 0.0326(18) -0.0017(16) 0.0151(15) -0.0058(16)
C43 0.0247(18) 0.0208(17) 0.0229(17) 0.0001(13) 0.0084(14) -0.0050(14)
C44 0.034(2) 0.0256(19) 0.036(2) -0.0012(16) 0.0118(18) 0.0016(16)
C45 0.048(3) 0.026(2) 0.045(2) -0.0043(18) 0.016(2) 0.0034(18)
C46 0.051(3) 0.032(2) 0.035(2) -0.0109(17) 0.016(2) -0.0082(19)
C47 0.034(2) 0.031(2) 0.029(2) -0.0023(16) 0.0059(17) -0.0071(17)
C48 0.029(2) 0.0254(18) 0.0321(19) -0.0015(15) 0.0113(16) -0.0009(15)
C49 0.029(2) 0.033(2) 0.038(2) 0.0084(17) 0.0122(17) 0.0086(17)
C50 0.033(2) 0.032(2) 0.039(2) -0.0039(17) 0.0146(18) -0.0104(17)
C51 0.0241(16) 0.0263(17) 0.0219(15) -0.0033(16) 0.0103(13) -0.0032(15)
C52 0.0243(18) 0.0275(19) 0.0198(16) -0.0024(14) 0.0054(14) -0.0016(14)
C53 0.0263(19) 0.033(2) 0.0294(19) -0.0049(16) 0.0109(16) 0.0013(16)
C54 0.0315(19) 0.041(2) 0.0326(18) -0.0054(18) 0.0182(16) -0.0047(18)
C55 0.033(2) 0.034(2) 0.0329(19) -0.0003(16) 0.0186(17) -0.0046(17)
C56 0.0276(19) 0.0253(19) 0.0320(18) -0.0016(15) 0.0127(16) -0.0007(15)
Sb1 0.02886(12) 0.03242(14) 0.03126(12) 0.00165(11) 0.01426(10) -0.00261(11)
Sb2 0.02850(12) 0.02242(12) 0.03129(12) 0.00039(10) 0.01056(10) -0.00136(10)
F1 0.138(3) 0.074(2) 0.098(2) -0.015(2) 0.088(3) 0.013(2)
F2 0.081(3) 0.258(7) 0.058(2) 0.019(3) 0.009(2) 0.101(4)
F3 0.125(3) 0.044(2) 0.253(5) -0.004(3) 0.151(4) -0.013(2)
F4 0.139(4) 0.156(5) 0.091(3) 0.076(3) 0.040(3) 0.086(4)
F5 0.198(5) 0.113(4) 0.325(7) -0.133(5) 0.230(6) -0.121(4)
F6 0.146(4) 0.058(2) 0.091(2) -0.0157(19) 0.085(3) -0.003(2)
F7 0.0448(14) 0.0437(14) 0.0402(13) -0.0151(11) 0.0172(11) -0.0019(12)
F8 0.0368(13) 0.0430(15) 0.0713(16) -0.0174(14) 0.0266(13) -0.0131(12)
F9 0.0549(16) 0.0489(16) 0.0443(14) 0.0166(12) 0.0172(13) 0.0144(13)
F10 0.0518(17) 0.0555(17) 0.0640(17) -0.0105(14) 0.0296(14) -0.0270(14)
F11 0.084(2) 0.0412(16) 0.0450(15) 0.0136(13) 0.0075(15) 0.0222(15)
F12 0.0553(15) 0.0423(15) 0.0418(13) -0.0038(12) 0.0258(12) 0.0016(13)

loop_
_atom_type_symbol
_atom_type_description
_atom_type_scat_dispersion_real
_atom_type_scat_dispersion_imag
_atom_type_scat_source
C C 0.0033 0.0016 'International Tables Vol C Tables 4.2.6.8 and 6.1.1.4'
H H 0.0000 0.0000 'International Tables Vol C Tables 4.2.6.8 and 6.1.1.4'
N N 0.0061 0.0033 'International Tables Vol C Tables 4.2.6.8 and 6.1.1.4'
O O 0.0106 0.0060 'International Tables Vol C Tables 4.2.6.8 and 6.1.1.4'
F F 0.0171 0.0103 'International Tables Vol C Tables 4.2.6.8 and 6.1.1.4'
P P 0.1023 0.0942 'International Tables Vol C Tables 4.2.6.8 and 6.1.1.4'
Ge Ge 0.1547 1.8001 'International Tables Vol C Tables 4.2.6.8 and 6.1.1.4'
Sb Sb -0.5866 1.5461 'International Tables Vol C Tables 4.2.6.8 and 6.1.1.4'

loop_
_geom_angle_atom_site_label_1
_geom_angle_atom_site_label_2
_geom_angle_atom_site_label_3
_geom_angle
N2 Ge1 N1 88.63(13)
N2 Ge1 P1 89.59(9)
N1 Ge1 P1 97.00(9)
N3 Ge2 N4 88.48(12)
N3 Ge2 P2 96.58(9)
N4 Ge2 P2 90.15(8)
C22 P1 C23 105.7(2)
C22 P1 C21 104.7(2)
C23 P1 C21 106.3(2)
C22 P1 Ge1 117.97(15)
C23 P1 Ge1 117.51(11)
C21 P1 Ge1 103.25(17)
C50 P2 C49 105.0(2)
C50 P2 C51 105.32(19)
C49 P2 C51 107.12(18)
C50 P2 Ge2 122.24(14)
C49 P2 Ge2 105.67(14)
C51 P2 Ge2 110.54(11)
C3 N1 C4 108.8(3)
C3 N1 Ge1 128.0(3)
C4 N1 Ge1 122.2(3)
C12 N2 C13 109.7(3)
C12 N2 Ge1 126.5(2)
C13 N2 Ge1 123.4(2)
C31 N3 C32 108.3(3)
C31 N3 Ge2 127.9(2)
C32 N3 Ge2 123.4(2)
C40 N4 C41 109.7(3)
C40 N4 Ge2 127.2(2)
C41 N4 Ge2 123.0(2)
C3 O1 C5 106.9(3)
C12 O2 C14 107.6(3)
C31 O3 C33 107.5(3)
C40 O4 C42 107.6(3)
C12 C1 C3 117.6(4)
C12 C1 C2 120.7(4)
C3 C1 C2 121.6(4)
C1 C2 H2A 109.5
C1 C2 H2B 109.5
H2A C2 H2B 109.5
C1 C2 H2C 109.5
H2A C2 H2C 109.5
H2B C2 H2C 109.5
N1 C3 O1 113.7(3)
N1 C3 C1 126.9(4)
O1 C3 C1 119.3(4)
N1 C4 C6 113.6(3)
N1 C4 C5 99.9(3)
C6 C4 C5 115.4(4)
N1 C4 H4 109.2
C6 C4 H4 109.2
C5 C4 H4 109.2
O1 C5 C4 105.2(3)
O1 C5 H5A 110.7
C4 C5 H5A 110.7
O1 C5 H5B 110.7
C4 C5 H5B 110.7
H5A C5 H5B 108.8
C11 C6 C7 119.6(4)
C11 C6 C4 122.4(4)
C7 C6 C4 118.0(4)
C6 C7 C8 120.2(5)
C6 C7 H7 119.9
C8 C7 H7 119.9
C9 C8 C7 120.4(5)
C9 C8 H8 119.8
C7 C8 H8 119.8
C8 C9 C10 119.2(5)
C8 C9 H9 120.4
C10 C9 H9 120.4
C9 C10 C11 121.7(5)
C9 C10 H10 119.1
C11 C10 H10 119.1
C6 C11 C10 118.8(5)
C6 C11 H11 120.6
C10 C11 H11 120.6
N2 C12 O2 112.2(3)
N2 C12 C1 128.0(4)
O2 C12 C1 119.7(3)
N2 C13 C15 111.4(3)
N2 C13 C14 99.8(3)
C15 C13 C14 113.8(3)
N2 C13 H13 110.5
C15 C13 H13 110.5
C14 C13 H13 110.5
O2 C14 C13 105.3(3)
O2 C14 H14A 110.7
C13 C14 H14A 110.7
O2 C14 H14B 110.7
C13 C14 H14B 110.7
H14A C14 H14B 108.8
C16 C15 C20 118.3(3)
C16 C15 C13 120.4(3)
C20 C15 C13 121.3(3)
C17 C16 C15 120.7(4)
C17 C16 H16 119.7
C15 C16 H16 119.7
C16 C17 C18 120.7(4)
C16 C17 H17 119.7
C18 C17 H17 119.7
C17 C18 C19 119.2(4)
C17 C18 H18 120.4
C19 C18 H18 120.4
C20 C19 C18 120.8(4)
C20 C19 H19 119.6
C18 C19 H19 119.6
C19 C20 C15 120.3(4)
C19 C20 H20 119.8
C15 C20 H20 119.8
P1 C21 H21A 109.5
P1 C21 H21B 109.5
H21A C21 H21B 109.5
P1 C21 H21C 109.5
H21A C21 H21C 109.5
H21B C21 H21C 109.5
P1 C22 H22A 109.5
P1 C22 H22B 109.5
H22A C22 H22B 109.5
P1 C22 H22C 109.5
H22A C22 H22C 109.5
H22B C22 H22C 109.5
C28 C23 C24 119.2(4)
C28 C23 P1 121.8(3)
C24 C23 P1 119.0(3)
C25 C24 C23 120.7(4)
C25 C24 H24 119.7
C23 C24 H24 119.7
C24 C25 C26 119.8(4)
C24 C25 H25 120.1
C26 C25 H25 120.1
C27 C26 C25 119.6(4)
C27 C26 H26 120.2
C25 C26 H26 120.2
C26 C27 C28 121.2(4)
C26 C27 H27 119.4
C28 C27 H27 119.4
C23 C28 C27 119.5(4)
C23 C28 H28 120.2
C27 C28 H28 120.2
C31 C29 C40 117.0(3)
C31 C29 C30 121.3(3)
C40 C29 C30 121.6(3)
C29 C30 H30A 109.5
C29 C30 H30B 109.5
H30A C30 H30B 109.5
C29 C30 H30C 109.5
H30A C30 H30C 109.5
H30B C30 H30C 109.5
N3 C31 O3 113.0(3)
N3 C31 C29 128.2(3)
O3 C31 C29 118.8(3)
N3 C32 C34 112.6(3)
N3 C32 C33 100.4(3)
C34 C32 C33 115.9(4)
N3 C32 H32 109.2
C34 C32 H32 109.2
C33 C32 H32 109.2
O3 C33 C32 103.9(3)
O3 C33 H33A 111.0
C32 C33 H33A 111.0
O3 C33 H33B 111.0
C32 C33 H33B 111.0
H33A C33 H33B 109.0
C35 C34 C39 120.6(4)
C35 C34 C32 118.8(4)
C39 C34 C32 120.6(4)
C36 C35 C34 118.9(5)
C36 C35 H35 120.6
C34 C35 H35 120.6
C37 C36 C35 121.1(6)
C37 C36 H36 119.5
C35 C36 H36 119.5
C36 C37 C38 121.3(5)
C36 C37 H37 119.4
C38 C37 H37 119.4
C37 C38 C39 119.9(6)
C37 C38 H38 120.0
C39 C38 H38 120.0
C34 C39 C38 118.2(6)
C34 C39 H39 120.9
C38 C39 H39 120.9
N4 C40 O4 113.3(3)
N4 C40 C29 128.4(3)
O4 C40 C29 118.3(3)
N4 C41 C43 111.1(3)
N4 C41 C42 100.7(3)
C43 C41 C42 115.9(3)
N4 C41 H41 109.6
C43 C41 H41 109.6
C42 C41 H41 109.6
O4 C42 C41 105.6(3)
O4 C42 H42A 110.6
C41 C42 H42A 110.6
O4 C42 H42B 110.6
C41 C42 H42B 110.6
H42A C42 H42B 108.8
C44 C43 C48 118.7(3)
C44 C43 C41 120.2(3)
C48 C43 C41 121.1(3)
C43 C44 C45 120.7(4)
C43 C44 H44 119.7
C45 C44 H44 119.7
C46 C45 C44 120.2(4)
C46 C45 H45 119.9
C44 C45 H45 119.9
C47 C46 C45 119.6(4)
C47 C46 H46 120.2
C45 C46 H46 120.2
C46 C47 C48 120.1(4)
C46 C47 H47 119.9
C48 C47 H47 119.9
C47 C48 C43 120.7(4)
C47 C48 H48 119.7
C43 C48 H48 119.7
P2 C49 H49A 109.5
P2 C49 H49B 109.5
H49A C49 H49B 109.5
P2 C49 H49C 109.5
H49A C49 H49C 109.5
H49B C49 H49C 109.5
P2 C50 H50A 109.5
P2 C50 H50B 109.5
H50A C50 H50B 109.5
P2 C50 H50C 109.5
H50A C50 H50C 109.5
H50B C50 H50C 109.5
C56 C51 C52 119.3(3)
C56 C51 P2 121.9(3)
C52 C51 P2 118.7(3)
C53 C52 C51 121.0(3)
C53 C52 H52 119.5
C51 C52 H52 119.5
C52 C53 C54 119.1(4)
C52 C53 H53 120.4
C54 C53 H53 120.4
C55 C54 C53 120.5(3)
C55 C54 H54 119.8
C53 C54 H54 119.8
C54 C55 C56 120.0(4)
C54 C55 H55 120.0
C56 C55 H55 120.0
C51 C56 C55 120.0(4)
C51 C56 H56 120.0
C55 C56 H56 120.0
F5 Sb1 F4 86.9(3)
F5 Sb1 F3 178.3(3)
F4 Sb1 F3 91.5(2)
F5 Sb1 F1 92.40(18)
F4 Sb1 F1 90.3(2)
F3 Sb1 F1 87.98(18)
F5 Sb1 F2 96.3(3)
F4 Sb1 F2 176.5(3)
F3 Sb1 F2 85.3(3)
F1 Sb1 F2 91.03(18)
F5 Sb1 F6 88.18(17)
F4 Sb1 F6 92.3(2)
F3 Sb1 F6 91.51(18)
F1 Sb1 F6 177.32(19)
F2 Sb1 F6 86.30(18)
F11 Sb2 F8 91.53(14)
F11 Sb2 F10 90.16(15)
F8 Sb2 F10 178.31(14)
F11 Sb2 F7 90.43(13)
F8 Sb2 F7 91.02(11)
F10 Sb2 F7 88.87(12)
F11 Sb2 F9 179.36(14)
F8 Sb2 F9 88.66(13)
F10 Sb2 F9 89.65(13)
F7 Sb2 F9 90.17(12)
F11 Sb2 F12 89.83(12)
F8 Sb2 F12 90.37(11)
F10 Sb2 F12 89.73(12)
F7 Sb2 F12 178.58(12)
F9 Sb2 F12 89.56(12)

loop_
_geom_bond_atom_site_label_1
_geom_bond_atom_site_label_2
_geom_bond_distance
Ge1 N2 1.923(3)
Ge1 N1 1.934(3)
Ge1 P1 2.5767(11)
Ge2 N3 1.930(3)
Ge2 N4 1.944(3)
Ge2 P2 2.5990(10)
P1 C22 1.803(4)
P1 C23 1.810(4)
P1 C21 1.811(4)
P2 C50 1.810(4)
P2 C49 1.813(4)
P2 C51 1.814(3)
N1 C3 1.325(5)
N1 C4 1.486(5)
N2 C12 1.341(5)
N2 C13 1.494(5)
N3 C31 1.332(5)
N3 C32 1.495(4)
N4 C40 1.332(4)
N4 C41 1.487(4)
O1 C3 1.337(5)
O1 C5 1.446(5)
O2 C12 1.360(4)
O2 C14 1.445(5)
O3 C31 1.350(4)
O3 C33 1.453(5)
O4 C40 1.347(4)
O4 C42 1.448(4)
C1 C12 1.374(6)
C1 C3 1.404(6)
C1 C2 1.513(5)
C2 H2A 0.9800
C2 H2B 0.9800
C2 H2C 0.9800
C4 C6 1.517(5)
C4 C5 1.523(6)
C4 H4 1.0000
C5 H5A 0.9900
C5 H5B 0.9900
C6 C11 1.381(6)
C6 C7 1.391(6)
C7 C8 1.398(7)
C7 H7 0.9500
C8 C9 1.360(8)
C8 H8 0.9500
C9 C10 1.378(8)
C9 H9 0.9500
C10 C11 1.395(7)
C10 H10 0.9500
C11 H11 0.9500
C13 C15 1.517(5)
C13 C14 1.535(5)
C13 H13 1.0000
C14 H14A 0.9900
C14 H14B 0.9900
C15 C16 1.399(6)
C15 C20 1.404(5)
C16 C17 1.374(5)
C16 H16 0.9500
C17 C18 1.382(5)
C17 H17 0.9500
C18 C19 1.388(6)
C18 H18 0.9500
C19 C20 1.374(5)
C19 H19 0.9500
C20 H20 0.9500
C21 H21A 0.9800
C21 H21B 0.9800
C21 H21C 0.9800
C22 H22A 0.9800
C22 H22B 0.9800
C22 H22C 0.9800
C23 C28 1.391(5)
C23 C24 1.399(5)
C24 C25 1.382(5)
C24 H24 0.9500
C25 C26 1.402(6)
C25 H25 0.9500
C26 C27 1.365(7)
C26 H26 0.9500
C27 C28 1.399(6)
C27 H27 0.9500
C28 H28 0.9500
C29 C31 1.392(5)
C29 C40 1.394(5)
C29 C30 1.496(5)
C30 H30A 0.9800
C30 H30B 0.9800
C30 H30C 0.9800
C32 C34 1.508(6)
C32 C33 1.525(6)
C32 H32 1.0000
C33 H33A 0.9900
C33 H33B 0.9900
C34 C35 1.390(6)
C34 C39 1.398(6)
C35 C36 1.385(7)
C35 H35 0.9500
C36 C37 1.343(9)
C36 H36 0.9500
C37 C38 1.372(10)
C37 H37 0.9500
C38 C39 1.406(8)
C38 H38 0.9500
C39 H39 0.9500
C41 C43 1.521(5)
C41 C42 1.530(5)
C41 H41 1.0000
C42 H42A 0.9900
C42 H42B 0.9900
C43 C44 1.383(5)
C43 C48 1.391(5)
C44 C45 1.386(6)
C44 H44 0.9500
C45 C46 1.384(6)
C45 H45 0.9500
C46 C47 1.376(6)
C46 H46 0.9500
C47 C48 1.387(5)
C47 H47 0.9500
C48 H48 0.9500
C49 H49A 0.9800
C49 H49B 0.9800
C49 H49C 0.9800
C50 H50A 0.9800
C50 H50B 0.9800
C50 H50C 0.9800
C51 C56 1.387(5)
C51 C52 1.399(5)
C52 C53 1.381(5)
C52 H52 0.9500
C53 C54 1.392(6)
C53 H53 0.9500
C54 C55 1.387(6)
C54 H54 0.9500
C55 C56 1.391(5)
C55 H55 0.9500
C56 H56 0.9500
Sb1 F5 1.814(4)
Sb1 F4 1.824(3)
Sb1 F3 1.834(3)
Sb1 F1 1.837(3)
Sb1 F2 1.851(4)
Sb1 F6 1.878(3)
Sb2 F11 1.857(3)
Sb2 F8 1.870(2)
Sb2 F10 1.875(3)
Sb2 F7 1.875(2)
Sb2 F9 1.877(2)
Sb2 F12 1.882(2)
